data_1561366
loop_
_publ_author_name
'Khan, Muhammad Ali'
'Li, Yan-Yan'
'Lin, Hua'
'Zhang, Li-Jun'
'Liu, Peng-Fei'
'Zhao, Hua-Jun'
'Duan, Rui-Huan'
'Wang, Jin-Qiu'
'Chen, Ling'

_publ_section_title
;
 Syntheses of six and twelve membered borophosphate ring structure with
 nonlinear optical activity
;
_journal_name_full 'Journal of Solid State Chemistry'
_journal_page_first 259
_journal_page_last 266
_journal_paper_doi 10.1016/j.jssc.2016.05.030
_journal_volume 243
_journal_year 2016
_chemical_formula_sum 'B3 Ba2 Cs2 Li3 O24 P6'
_chemical_formula_weight 1163.57
_space_group_IT_number 198
_space_group_name_Hall 'P 2ac 2ab 3'
_space_group_name_H-M_alt 'P 21 3'
_symmetry_cell_setting cubic
_symmetry_space_group_name_H-M 'P 21 3'
_atom_sites_solution_hydrogens .
_atom_sites_solution_primary direct
_atom_sites_solution_secondary difmap
_audit_creation_method SHELXL-97
_cell_angle_alpha 90.00
_cell_angle_beta 90.00
_cell_angle_gamma 90.00
_cell_formula_units_Z 4
_cell_length_a 12.8530(5)
_cell_length_b 12.8530(5)
_cell_length_c 12.8530(5)
_cell_measurement_temperature 293(2)
_cell_volume 2123.31(14)
_computing_structure_refinement 'SHELXL-97 (Sheldrick, 1997)'
_computing_structure_solution 'SHELXS-97 (Sheldrick, 1990)'
_diffrn_ambient_temperature 293(2)
_diffrn_measured_fraction_theta_full 1.000
_diffrn_measured_fraction_theta_max 1.000
_diffrn_measurement_device_type MoK\a
_diffrn_radiation_monochromator graphite
_diffrn_radiation_source 'fine-focus sealed tube'
_diffrn_radiation_type MoK\a
_diffrn_radiation_wavelength 0.71073
_diffrn_reflns_av_R_equivalents 0.0443
_diffrn_reflns_av_sigmaI/netI 0.0209
_diffrn_reflns_limit_h_max 16
_diffrn_reflns_limit_h_min -16
_diffrn_reflns_limit_k_max 16
_diffrn_reflns_limit_k_min -15
_diffrn_reflns_limit_l_max 16
_diffrn_reflns_limit_l_min -16
_diffrn_reflns_number 16693
_diffrn_reflns_theta_full 27.45
_diffrn_reflns_theta_max 27.45
_diffrn_reflns_theta_min 2.24
_exptl_absorpt_coefficient_mu 7.635
_exptl_absorpt_correction_T_max 1.0000
_exptl_absorpt_correction_T_min 0.8729
_exptl_absorpt_correction_type multi-scan
_exptl_crystal_colour Orange
_exptl_crystal_density_diffrn 3.640
_exptl_crystal_density_method 'not measured'
_exptl_crystal_description Prism
_exptl_crystal_F_000 2112
_exptl_crystal_size_max 0.2000
_exptl_crystal_size_mid 0.1000
_exptl_crystal_size_min 0.1000
_refine_diff_density_max 1.082
_refine_diff_density_min -2.388
_refine_diff_density_rms 0.157
_refine_ls_abs_structure_details 'Flack H D (1983), Acta Cryst. A39, 876-881'
_refine_ls_abs_structure_Flack 0.00(3)
_refine_ls_extinction_coef 0.00074(12)
_refine_ls_extinction_expression Fc^*^=kFc[1+0.001xFc^2^\l^3^/sin(2\q)]^-1/4^
_refine_ls_extinction_method SHELXL
_refine_ls_goodness_of_fit_ref 1.045
_refine_ls_hydrogen_treatment .
_refine_ls_matrix_type full
_refine_ls_number_parameters 117
_refine_ls_number_reflns 1641
_refine_ls_number_restraints 0
_refine_ls_restrained_S_all 1.045
_refine_ls_R_factor_all 0.0295
_refine_ls_R_factor_gt 0.0292
_refine_ls_shift/su_max 0.001
_refine_ls_shift/su_mean 0.000
_refine_ls_structure_factor_coef Fsqd
_refine_ls_weighting_details 'calc w=1/[\s^2^(Fo^2^)+(0.0413P)^2^+16.6671P] where P=(Fo^2^+2Fc^2^)/3'
_refine_ls_weighting_scheme calc
_refine_ls_wR_factor_gt 0.0783
_refine_ls_wR_factor_ref 0.0785
_reflns_number_gt 1631
_reflns_number_total 1641
_reflns_threshold_expression >2sigma(I)
_cod_data_source_file JSSC-2016-243-259.cif
_cod_data_source_block a
_cod_depositor_comments
;
The following automatic conversions were performed:

data item '_exptl_absorpt_correction_type' value 'Multi-scan' was
changed to 'multi-scan' in accordance with the built-in table derived
from the CIF Core dictionary named 'cif_core.dic' version 2.4.5 last
updated on 2014-11-21.

Automatic conversion script
Id: cif_fix_values 8369 2020-08-20 11:38:08Z andrius 
;
_cod_original_sg_symbol_H-M P213
_cod_database_code 1561366

loop_
_symmetry_equiv_pos_as_xyz
'x, y, z'
'-x+1/2, -y, z+1/2'
'-x, y+1/2, -z+1/2'
'x+1/2, -y+1/2, -z'
'z, x, y'
'z+1/2, -x+1/2, -y'
'-z+1/2, -x, y+1/2'
'-z, x+1/2, -y+1/2'
'y, z, x'
'-y, z+1/2, -x+1/2'
'y+1/2, -z+1/2, -x'
'-y+1/2, -z, x+1/2'

loop_
_atom_site_label
_atom_site_type_symbol
_atom_site_fract_x
_atom_site_fract_y
_atom_site_fract_z
_atom_site_U_iso_or_equiv
_atom_site_adp_type
_atom_site_occupancy
_atom_site_symmetry_multiplicity
_atom_site_calc_flag
_atom_site_refinement_flags
_atom_site_disorder_assembly
_atom_site_disorder_group
Ba1 Ba 0.34292(4) 0.15708(4) 0.84292(4) 0.02179(19) Uani 1 3 d S . .
Ba2 Ba 0.16811(3) 0.66811(3) 0.83189(3) 0.01305(16) Uani 1 3 d S . .
Cs1 Cs 0.40221(4) 0.59779(4) 1.09779(4) 0.0267(2) Uani 1 3 d S . .
Cs2 Cs 0.60564(4) 0.39436(4) 0.89436(4) 0.0257(2) Uani 1 3 d S . .
Li Li 0.8129(8) 0.4431(9) 0.6502(9) 0.012(2) Uani 1 1 d . . .
B B 1.1067(5) 0.3693(5) 0.8855(5) 0.0040(11) Uiso 1 1 d . . .
P1 P 0.89345(13) 0.40165(13) 0.86453(12) 0.0097(3) Uani 1 1 d . . .
P2 P 0.07011(12) 0.16330(13) 0.80963(12) 0.0108(3) Uani 1 1 d . . .
O1 O 0.8351(4) 0.5079(3) 0.8756(4) 0.0132(9) Uani 1 1 d . . .
O2 O 0.1487(4) 0.0887(4) 0.8522(4) 0.0185(10) Uani 1 1 d . . .
O3 O 0.1143(4) 0.2768(4) 0.8182(4) 0.0152(9) Uani 1 1 d . . .
O4 O -0.0360(4) 0.1517(4) 0.8545(4) 0.0197(11) Uani 1 1 d . . .
O5 O 0.8695(4) 0.3583(4) 0.7594(4) 0.0228(11) Uani 1 1 d . . .
O6 O 0.8583(4) 0.3353(4) 0.9535(4) 0.0201(11) Uani 1 1 d . . .
O7 O 1.0111(4) 0.4279(4) 0.8709(4) 0.0183(11) Uani 1 1 d . . .
O9 O 1.1881(3) 0.4449(4) 0.8498(4) 0.0121(9) Uani 1 1 d . . .

loop_
_atom_site_aniso_label
_atom_site_aniso_U_11
_atom_site_aniso_U_22
_atom_site_aniso_U_33
_atom_site_aniso_U_23
_atom_site_aniso_U_13
_atom_site_aniso_U_12
Ba1 0.02179(19) 0.02179(19) 0.02179(19) -0.00255(18) 0.00255(18) -0.00255(18)
Ba2 0.01305(16) 0.01305(16) 0.01305(16) -0.00191(15) -0.00191(15) 0.00191(15)
Cs1 0.0267(2) 0.0267(2) 0.0267(2) -0.00248(19) 0.00248(19) 0.00248(19)
Cs2 0.0257(2) 0.0257(2) 0.0257(2) 0.0026(2) -0.0026(2) -0.0026(2)
Li 0.003(4) 0.015(5) 0.018(5) 0.002(4) -0.001(4) 0.002(4)
P1 0.0108(7) 0.0087(7) 0.0095(7) 0.0022(6) -0.0001(6) 0.0010(6)
P2 0.0105(7) 0.0099(7) 0.0120(7) 0.0000(6) 0.0020(6) 0.0013(6)
O1 0.010(2) 0.009(2) 0.020(2) 0.0007(17) 0.0036(18) -0.0009(17)
O2 0.023(3) 0.017(2) 0.015(2) 0.003(2) -0.001(2) 0.008(2)
O3 0.021(2) 0.011(2) 0.013(2) -0.0065(17) 0.0052(19) -0.0061(19)
O4 0.016(2) 0.022(3) 0.021(2) -0.004(2) 0.009(2) -0.001(2)
O5 0.030(3) 0.022(3) 0.016(2) -0.002(2) -0.005(2) 0.004(2)
O6 0.033(3) 0.011(2) 0.016(2) 0.004(2) 0.007(2) 0.000(2)
O7 0.006(2) 0.014(2) 0.034(3) -0.002(2) -0.004(2) 0.0031(17)
O9 0.010(2) 0.010(2) 0.016(2) 0.0001(18) 0.0001(17) -0.0006(16)

loop_
_atom_type_symbol
_atom_type_description
_atom_type_scat_dispersion_real
_atom_type_scat_dispersion_imag
_atom_type_scat_source
Li Li -0.0003 0.0001 'International Tables Vol C Tables 4.2.6.8 and 6.1.1.4'
B B 0.0013 0.0007 'International Tables Vol C Tables 4.2.6.8 and 6.1.1.4'
O O 0.0106 0.0060 'International Tables Vol C Tables 4.2.6.8 and 6.1.1.4'
P P 0.1023 0.0942 'International Tables Vol C Tables 4.2.6.8 and 6.1.1.4'
Cs Cs -0.3680 2.1192 'International Tables Vol C Tables 4.2.6.8 and 6.1.1.4'
Ba Ba -0.3244 2.2819 'International Tables Vol C Tables 4.2.6.8 and 6.1.1.4'

loop_
_geom_angle_atom_site_label_1
_geom_angle_atom_site_label_2
_geom_angle_atom_site_label_3
_geom_angle
_geom_angle_site_symmetry_1
_geom_angle_site_symmetry_3
O6 Ba1 O6 87.99(17) 9_545 4_457
O6 Ba1 O6 87.99(17) 9_545 7_665
O6 Ba1 O6 87.99(17) 4_457 7_665
O6 Ba1 O2 68.34(15) 9_545 .
O6 Ba1 O2 92.22(15) 4_457 .
O6 Ba1 O2 156.30(16) 7_665 .
O6 Ba1 O2 156.30(16) 9_545 6_456
O6 Ba1 O2 68.34(15) 4_457 6_456
O6 Ba1 O2 92.22(15) 7_665 6_456
O2 Ba1 O2 109.87(10) . 6_456
O6 Ba1 O2 92.22(15) 9_545 12_565
O6 Ba1 O2 156.30(16) 4_457 12_565
O6 Ba1 O2 68.34(15) 7_665 12_565
O2 Ba1 O2 109.87(10) . 12_565
O2 Ba1 O2 109.87(10) 6_456 12_565
O6 Ba1 Li 34.0(2) 9_545 3_646
O6 Ba1 Li 92.8(2) 4_457 3_646
O6 Ba1 Li 121.8(2) 7_665 3_646
O2 Ba1 Li 34.5(2) . 3_646
O2 Ba1 Li 141.2(2) 6_456 3_646
O2 Ba1 Li 100.6(2) 12_565 3_646
O6 Ba1 Li 121.8(2) 9_545 8_646
O6 Ba1 Li 34.0(2) 4_457 8_646
O6 Ba1 Li 92.8(2) 7_665 8_646
O2 Ba1 Li 100.6(2) . 8_646
O2 Ba1 Li 34.5(2) 6_456 8_646
O2 Ba1 Li 141.2(2) 12_565 8_646
Li Ba1 Li 118.03(9) 3_646 8_646
O6 Ba1 Li 92.8(2) 9_545 10_646
O6 Ba1 Li 121.8(2) 4_457 10_646
O6 Ba1 Li 34.0(2) 7_665 10_646
O2 Ba1 Li 141.2(2) . 10_646
O2 Ba1 Li 100.6(2) 6_456 10_646
O2 Ba1 Li 34.5(2) 12_565 10_646
Li Ba1 Li 118.03(9) 3_646 10_646
Li Ba1 Li 118.03(9) 8_646 10_646
O6 Ba1 P2 89.69(11) 9_545 .
O6 Ba1 P2 101.23(12) 4_457 .
O6 Ba1 P2 170.41(11) 7_665 .
O2 Ba1 P2 22.75(10) . .
O2 Ba1 P2 93.64(11) 6_456 .
O2 Ba1 P2 102.47(11) 12_565 .
Li Ba1 P2 55.76(19) 3_646 .
Li Ba1 P2 96.33(19) 8_646 .
Li Ba1 P2 136.99(19) 10_646 .
O6 Ba1 P2 101.23(12) 9_545 12_565
O6 Ba1 P2 170.41(11) 4_457 12_565
O6 Ba1 P2 89.69(11) 7_665 12_565
O2 Ba1 P2 93.64(11) . 12_565
O2 Ba1 P2 102.47(11) 6_456 12_565
O2 Ba1 P2 22.75(10) 12_565 12_565
Li Ba1 P2 96.33(19) 3_646 12_565
Li Ba1 P2 136.99(19) 8_646 12_565
Li Ba1 P2 55.76(19) 10_646 12_565
P2 Ba1 P2 81.64(4) . 12_565
O6 Ba1 P2 170.41(11) 9_545 6_456
O6 Ba1 P2 89.69(11) 4_457 6_456
O6 Ba1 P2 101.23(12) 7_665 6_456
O2 Ba1 P2 102.47(11) . 6_456
O2 Ba1 P2 22.75(10) 6_456 6_456
O2 Ba1 P2 93.64(11) 12_565 6_456
Li Ba1 P2 136.99(19) 3_646 6_456
Li Ba1 P2 55.76(19) 8_646 6_456
Li Ba1 P2 96.33(19) 10_646 6_456
P2 Ba1 P2 81.64(4) . 6_456
P2 Ba1 P2 81.64(4) 12_565 6_456
O5 Ba2 O5 81.50(18) 9 6_466
O5 Ba2 O5 81.50(18) 9 3_656
O5 Ba2 O5 81.50(18) 6_466 3_656
O5 Ba2 O9 158.54(14) 9 11_467
O5 Ba2 O9 109.28(14) 6_466 11_467
O5 Ba2 O9 81.88(15) 3_656 11_467
O5 Ba2 O9 109.28(14) 9 1_455
O5 Ba2 O9 81.88(15) 6_466 1_455
O5 Ba2 O9 158.54(14) 3_656 1_455
O9 Ba2 O9 90.93(13) 11_467 1_455
O5 Ba2 O9 81.88(15) 9 8_646
O5 Ba2 O9 158.54(14) 6_466 8_646
O5 Ba2 O9 109.28(14) 3_656 8_646
O9 Ba2 O9 90.93(13) 11_467 8_646
O9 Ba2 O9 90.93(13) 1_455 8_646
O5 Ba2 O4 133.24(15) 9 3_556
O5 Ba2 O4 60.71(14) 6_466 3_556
O5 Ba2 O4 67.41(14) 3_656 3_556
O9 Ba2 O4 49.42(13) 11_467 3_556
O9 Ba2 O4 92.57(13) 1_455 3_556
O9 Ba2 O4 140.22(14) 8_646 3_556
O5 Ba2 O4 60.71(14) 9 6_456
O5 Ba2 O4 67.41(14) 6_466 6_456
O5 Ba2 O4 133.24(15) 3_656 6_456
O9 Ba2 O4 140.22(14) 11_467 6_456
O9 Ba2 O4 49.42(13) 1_455 6_456
O9 Ba2 O4 92.57(13) 8_646 6_456
O4 Ba2 O4 119.10(3) 3_556 6_456
O5 Ba2 O4 67.41(14) 9 9_556
O5 Ba2 O4 133.24(15) 6_466 9_556
O5 Ba2 O4 60.71(14) 3_656 9_556
O9 Ba2 O4 92.57(13) 11_467 9_556
O9 Ba2 O4 140.22(14) 1_455 9_556
O9 Ba2 O4 49.42(12) 8_646 9_556
O4 Ba2 O4 119.10(3) 3_556 9_556
O4 Ba2 O4 119.10(3) 6_456 9_556
O5 Ba2 Li 32.4(2) 9 9
O5 Ba2 Li 60.2(2) 6_466 9
O5 Ba2 Li 101.7(2) 3_656 9
O9 Ba2 Li 167.74(19) 11_467 9
O9 Ba2 Li 81.5(2) 1_455 9
O9 Ba2 Li 98.81(19) 8_646 9
O4 Ba2 Li 120.91(19) 3_556 9
O4 Ba2 Li 32.6(2) 6_456 9
O4 Ba2 Li 99.4(2) 9_556 9
O5 Ba2 Li 101.7(2) 9 6_466
O5 Ba2 Li 32.4(2) 6_466 6_466
O5 Ba2 Li 60.2(2) 3_656 6_466
O9 Ba2 Li 81.5(2) 11_467 6_466
O9 Ba2 Li 98.81(19) 1_455 6_466
O9 Ba2 Li 167.74(19) 8_646 6_466
O4 Ba2 Li 32.6(2) 3_556 6_466
O4 Ba2 Li 99.4(2) 6_456 6_466
O4 Ba2 Li 120.91(19) 9_556 6_466
Li Ba2 Li 90.0(2) 9 6_466
O5 Ba2 Li 60.2(2) 9 3_656
O5 Ba2 Li 101.7(2) 6_466 3_656
O5 Ba2 Li 32.4(2) 3_656 3_656
O9 Ba2 Li 98.81(19) 11_467 3_656
O9 Ba2 Li 167.74(19) 1_455 3_656
O9 Ba2 Li 81.5(2) 8_646 3_656
O4 Ba2 Li 99.4(2) 3_556 3_656
O4 Ba2 Li 120.91(19) 6_456 3_656
O4 Ba2 Li 32.6(2) 9_556 3_656
Li Ba2 Li 90.0(2) 9 3_656
Li Ba2 Li 90.0(2) 6_466 3_656
O3 Cs1 O3 58.90(15) 2_565 8_656
O3 Cs1 O3 58.90(15) 2_565 9_556
O3 Cs1 O3 58.90(15) 8_656 9_556
O3 Cs1 O4 109.16(11) 2_565 4_557
O3 Cs1 O4 100.19(12) 8_656 4_557
O3 Cs1 O4 158.83(13) 9_556 4_557
O3 Cs1 O4 158.83(13) 2_565 6_456
O3 Cs1 O4 109.16(11) 8_656 6_456
O3 Cs1 O4 100.19(12) 9_556 6_456
O4 Cs1 O4 89.52(13) 4_557 6_456
O3 Cs1 O4 100.19(12) 2_565 11_566
O3 Cs1 O4 158.83(13) 8_656 11_566
O3 Cs1 O4 109.16(11) 9_556 11_566
O4 Cs1 O4 89.52(13) 4_557 11_566
O4 Cs1 O4 89.52(13) 6_456 11_566
O3 Cs1 O9 41.40(11) 2_565 2_665
O3 Cs1 O9 42.48(10) 8_656 2_665
O3 Cs1 O9 84.94(11) 9_556 2_665
O4 Cs1 O9 76.04(11) 4_557 2_665
O4 Cs1 O9 142.11(11) 6_456 2_665
O4 Cs1 O9 124.50(11) 11_566 2_665
O3 Cs1 O9 42.48(10) 2_565 9
O3 Cs1 O9 84.94(11) 8_656 9
O3 Cs1 O9 41.40(11) 9_556 9
O4 Cs1 O9 142.11(11) 4_557 9
O4 Cs1 O9 124.50(11) 6_456 9
O4 Cs1 O9 76.04(11) 11_566 9
O9 Cs1 O9 83.65(11) 2_665 9
O3 Cs1 O9 84.94(11) 2_565 8_646
O3 Cs1 O9 41.40(11) 8_656 8_646
O3 Cs1 O9 42.48(10) 9_556 8_646
O4 Cs1 O9 124.50(11) 4_557 8_646
O4 Cs1 O9 76.04(11) 6_456 8_646
O4 Cs1 O9 142.11(11) 11_566 8_646
O9 Cs1 O9 83.65(11) 2_665 8_646
O9 Cs1 O9 83.65(11) 9 8_646
O3 Cs1 O5 58.72(12) 2_565 2_665
O3 Cs1 O5 114.05(12) 8_656 2_665
O3 Cs1 O5 103.08(12) 9_556 2_665
O4 Cs1 O5 81.57(12) 4_557 2_665
O4 Cs1 O5 136.75(12) 6_456 2_665
O4 Cs1 O5 48.47(12) 11_566 2_665
O9 Cs1 O5 76.26(11) 2_665 2_665
O9 Cs1 O5 62.52(11) 9 2_665
O9 Cs1 O5 141.99(11) 8_646 2_665
O3 Cs1 O5 103.08(12) 2_565 8_646
O3 Cs1 O5 58.72(12) 8_656 8_646
O3 Cs1 O5 114.05(12) 9_556 8_646
O4 Cs1 O5 48.47(12) 4_557 8_646
O4 Cs1 O5 81.57(12) 6_456 8_646
O4 Cs1 O5 136.75(12) 11_566 8_646
O9 Cs1 O5 62.52(11) 2_665 8_646
O9 Cs1 O5 141.99(11) 9 8_646
O9 Cs1 O5 76.26(11) 8_646 8_646
O5 Cs1 O5 119.786(14) 2_665 8_646
O3 Cs1 O5 114.05(12) 2_565 9
O3 Cs1 O5 103.08(12) 8_656 9
O3 Cs1 O5 58.72(12) 9_556 9
O4 Cs1 O5 136.75(12) 4_557 9
O4 Cs1 O5 48.47(12) 6_456 9
O4 Cs1 O5 81.57(12) 11_566 9
O9 Cs1 O5 141.99(11) 2_665 9
O9 Cs1 O5 76.26(11) 9 9
O9 Cs1 O5 62.52(11) 8_646 9
O5 Cs1 O5 119.786(13) 2_665 9
O5 Cs1 O5 119.786(14) 8_646 9
O1 Cs2 O1 111.24(7) 10_646 7_665
O1 Cs2 O1 111.24(7) 10_646 .
O1 Cs2 O1 111.24(7) 7_665 .
O1 Cs2 O2 163.35(12) 10_646 4_557
O1 Cs2 O2 67.14(11) 7_665 4_557
O1 Cs2 O2 83.88(12) . 4_557
O1 Cs2 O2 67.14(12) 10_646 6_456
O1 Cs2 O2 83.88(12) 7_665 6_456
O1 Cs2 O2 163.35(12) . 6_456
O2 Cs2 O2 96.35(12) 4_557 6_456
O1 Cs2 O2 83.88(12) 10_646 11_566
O1 Cs2 O2 163.35(12) 7_665 11_566
O1 Cs2 O2 67.14(12) . 11_566
O2 Cs2 O2 96.35(12) 4_557 11_566
O2 Cs2 O2 96.35(12) 6_456 11_566
O1 Cs2 O6 68.53(12) 10_646 7_665
O1 Cs2 O6 42.75(11) 7_665 7_665
O1 Cs2 O6 127.03(11) . 7_665
O2 Cs2 O6 108.53(12) 4_557 7_665
O2 Cs2 O6 68.74(12) 6_456 7_665
O2 Cs2 O6 151.92(12) 11_566 7_665
O1 Cs2 O6 127.03(11) 10_646 .
O1 Cs2 O6 68.53(12) 7_665 .
O1 Cs2 O6 42.75(11) . .
O2 Cs2 O6 68.74(12) 4_557 .
O2 Cs2 O6 151.92(12) 6_456 .
O2 Cs2 O6 108.53(12) 11_566 .
O6 Cs2 O6 92.85(12) 7_665 .
O1 Cs2 O6 42.75(11) 10_646 10_646
O1 Cs2 O6 127.03(11) 7_665 10_646
O1 Cs2 O6 68.53(12) . 10_646
O2 Cs2 O6 151.92(12) 4_557 10_646
O2 Cs2 O6 108.53(12) 6_456 10_646
O2 Cs2 O6 68.74(12) 11_566 10_646
O6 Cs2 O6 92.85(12) 7_665 10_646
O6 Cs2 O6 92.85(12) . 10_646
O1 Cs2 P1 89.74(9) 10_646 7_665
O1 Cs2 P1 24.83(8) 7_665 7_665
O1 Cs2 P1 110.45(8) . 7_665
O2 Cs2 P1 91.33(9) 4_557 7_665
O2 Cs2 P1 86.20(9) 6_456 7_665
O2 Cs2 P1 171.57(9) 11_566 7_665
O6 Cs2 P1 23.72(8) 7_665 7_665
O6 Cs2 P1 71.09(9) . 7_665
O6 Cs2 P1 102.83(9) 10_646 7_665
O1 Cs2 P1 110.45(8) 10_646 .
O1 Cs2 P1 89.74(9) 7_665 .
O1 Cs2 P1 24.83(8) . .
O2 Cs2 P1 86.20(9) 4_557 .
O2 Cs2 P1 171.57(9) 6_456 .
O2 Cs2 P1 91.33(9) 11_566 .
O6 Cs2 P1 102.83(9) 7_665 .
O6 Cs2 P1 23.72(8) . .
O6 Cs2 P1 71.09(9) 10_646 .
P1 Cs2 P1 85.71(4) 7_665 .
O1 Cs2 P1 24.83(8) 10_646 10_646
O1 Cs2 P1 110.45(8) 7_665 10_646
O1 Cs2 P1 89.74(9) . 10_646
O2 Cs2 P1 171.57(9) 4_557 10_646
O2 Cs2 P1 91.33(9) 6_456 10_646
O2 Cs2 P1 86.20(9) 11_566 10_646
O6 Cs2 P1 71.09(9) 7_665 10_646
O6 Cs2 P1 102.83(9) . 10_646
O6 Cs2 P1 23.72(8) 10_646 10_646
P1 Cs2 P1 85.71(4) 7_665 10_646
P1 Cs2 P1 85.71(4) . 10_646
O4 Li O6 103.6(6) 10_645 10_646
O4 Li O5 97.6(6) 10_645 .
O6 Li O5 117.3(6) 10_646 .
O4 Li O2 120.2(6) 10_645 3_656
O6 Li O2 100.7(5) 10_646 3_656
O5 Li O2 117.7(6) . 3_656
O4 Li P1 121.3(5) 10_645 .
O6 Li P1 114.2(5) 10_646 .
O5 Li P1 25.1(2) . .
O2 Li P1 95.7(4) 3_656 .
O4 Li P1 82.8(4) 10_645 10_646
O6 Li P1 25.1(2) 10_646 10_646
O5 Li P1 107.1(5) . 10_646
O2 Li P1 124.0(5) 3_656 10_646
P1 Li P1 115.6(4) . 10_646
O4 Li Ba1 129.8(5) 10_645 3_656
O6 Li Ba1 50.1(3) 10_646 3_656
O5 Li Ba1 131.5(5) . 3_656
O2 Li Ba1 50.9(3) 3_656 3_656
P1 Li Ba1 108.9(3) . 3_656
P1 Li Ba1 74.6(2) 10_646 3_656
O4 Li Ba2 56.0(3) 10_645 3_646
O6 Li Ba2 98.2(4) 10_646 3_646
O5 Li Ba2 50.3(3) . 3_646
O2 Li Ba2 161.1(5) 3_656 3_646
P1 Li Ba2 74.9(2) . 3_646
P1 Li Ba2 74.9(3) 10_646 3_646
Ba1 Li Ba2 147.5(3) 3_656 3_646
O4 Li Cs1 63.1(3) 10_645 2_664
O6 Li Cs1 165.8(6) 10_646 2_664
O5 Li Cs1 71.5(3) . 2_664
O2 Li Cs1 83.3(4) 3_656 2_664
P1 Li Cs1 78.7(2) . 2_664
P1 Li Cs1 144.8(4) 10_646 2_664
Ba1 Li Cs1 133.7(3) 3_656 2_664
Ba2 Li Cs1 78.8(2) 3_646 2_664
O4 Li Cs2 67.7(3) 10_645 2_664
O6 Li Cs2 100.1(4) 10_646 2_664
O5 Li Cs2 142.3(5) . 2_664
O2 Li Cs2 54.6(3) 3_656 2_664
P1 Li Cs2 138.9(3) . 2_664
P1 Li Cs2 105.1(3) 10_646 2_664
Ba1 Li Cs2 75.8(2) 3_656 2_664
Ba2 Li Cs2 123.4(3) 3_646 2_664
Cs1 Li Cs2 70.95(18) 2_664 2_664
O4 Li Cs2 129.9(5) 10_645 .
O6 Li Cs2 54.3(3) 10_646 .
O5 Li Cs2 66.8(3) . .
O2 Li Cs2 108.7(4) 3_656 .
P1 Li Cs2 60.03(19) . .
P1 Li Cs2 60.03(18) 10_646 .
Ba1 Li Cs2 74.1(2) 3_656 .
Ba2 Li Cs2 81.1(2) 3_646 .
Cs1 Li Cs2 137.5(3) 2_664 .
Cs2 Li Cs2 149.1(3) 2_664 .
O7 B O1 114.2(5) . 8_746
O7 B O3 113.5(5) . 1_655
O1 B O3 107.3(5) 8_746 1_655
O7 B O9 102.4(4) . .
O1 B O9 112.0(5) 8_746 .
O3 B O9 107.3(5) 1_655 .
O7 B Cs1 77.7(3) . 2_664
O1 B Cs1 166.7(4) 8_746 2_664
O3 B Cs1 60.7(3) 1_655 2_664
O9 B Cs1 69.1(3) . 2_664
O5 P1 O6 114.6(3) . .
O5 P1 O7 109.3(3) . .
O6 P1 O7 112.2(3) . .
O5 P1 O1 108.0(3) . .
O6 P1 O1 106.5(3) . .
O7 P1 O1 105.8(3) . .
O5 P1 Li 33.1(3) . .
O6 P1 Li 134.5(3) . .
O7 P1 Li 110.3(3) . .
O1 P1 Li 76.3(3) . .
O5 P1 Li 85.5(3) . 7_665
O6 P1 Li 32.8(3) . 7_665
O7 P1 Li 111.5(3) . 7_665
O1 P1 Li 133.2(3) . 7_665
Li P1 Li 114.2(4) . 7_665
O5 P1 Cs2 83.0(2) . .
O6 P1 Cs2 66.9(2) . .
O7 P1 Cs2 165.7(2) . .
O1 P1 Cs2 62.36(17) . .
Li P1 Cs2 75.8(2) . .
Li P1 Cs2 75.8(2) 7_665 .
O4 P2 O2 114.4(3) . .
O4 P2 O3 113.4(3) . .
O2 P2 O3 109.0(3) . .
O4 P2 O9 105.1(3) . 12_564
O2 P2 O9 112.0(3) . 12_564
O3 P2 O9 102.3(3) . 12_564
O4 P2 Ba1 149.3(2) . .
O2 P2 Ba1 43.2(2) . .
O3 P2 Ba1 69.7(2) . .
O9 P2 Ba1 103.78(18) 12_564 .
O4 P2 Ba2 54.0(2) . 3_546
O2 P2 Ba2 141.1(2) . 3_546
O3 P2 Ba2 109.3(2) . 3_546
O9 P2 Ba2 52.62(18) 12_564 3_546
Ba1 P2 Ba2 156.25(5) . 3_546
O4 P2 Cs2 73.2(2) . 4_457
O2 P2 Cs2 56.14(19) . 4_457
O3 P2 Cs2 93.76(19) . 4_457
O9 P2 Cs2 163.0(2) 12_564 4_457
Ba1 P2 Cs2 76.20(3) . 4_457
Ba2 P2 Cs2 126.99(5) 3_546 4_457
O4 P2 Cs1 114.2(2) . 2_564
O2 P2 Cs1 131.4(2) . 2_564
O3 P2 Cs1 47.34(18) . 2_564
O9 P2 Cs1 55.77(18) 12_564 2_564
Ba1 P2 Cs1 90.64(4) . 2_564
Ba2 P2 Cs1 73.96(3) 3_546 2_564
Cs2 P2 Cs1 140.87(5) 4_457 2_564
O4 P2 Cs1 48.2(2) . 4_457
O2 P2 Cs1 74.3(2) . 4_457
O3 P2 Cs1 156.45(19) . 4_457
O9 P2 Cs1 97.65(19) 12_564 4_457
Ba1 P2 Cs1 117.48(4) . 4_457
Ba2 P2 Cs1 73.40(3) 3_546 4_457
Cs2 P2 Cs1 68.22(3) 4_457 4_457
Cs1 P2 Cs1 146.56(4) 2_564 4_457
B O1 P1 133.7(4) 11_567 .
B O1 Cs2 132.4(3) 11_567 .
P1 O1 Cs2 92.81(19) . .
P2 O2 Li 141.8(5) . 3_646
P2 O2 Ba1 114.0(3) . .
Li O2 Ba1 94.6(4) 3_646 .
P2 O2 Cs2 101.8(2) . 4_457
Li O2 Cs2 97.0(4) 3_646 4_457
Ba1 O2 Cs2 100.36(15) . 4_457
B O3 P2 140.1(4) 1_455 .
B O3 Cs1 96.1(3) 1_455 2_564
P2 O3 Cs1 112.0(2) . 2_564
P2 O4 Li 155.5(5) . 7_565
P2 O4 Ba2 101.9(2) . 3_546
Li O4 Ba2 91.4(4) 7_565 3_546
P2 O4 Cs1 112.5(3) . 4_457
Li O4 Cs1 86.4(4) 7_565 4_457
Ba2 O4 Cs1 94.62(13) 3_546 4_457
P2 O4 Cs2 84.5(2) . 4_457
Li O4 Cs2 84.1(4) 7_565 4_457
Ba2 O4 Cs2 172.32(17) 3_546 4_457
Cs1 O4 Cs2 78.89(11) 4_457 4_457
P1 O5 Li 121.8(5) . .
P1 O5 Ba2 138.8(3) . 3_646
Li O5 Ba2 97.3(4) . 3_646
P1 O5 Cs1 107.0(3) . 2_664
Li O5 Cs1 78.5(4) . 2_664
Ba2 O5 Cs1 92.07(14) 3_646 2_664
P1 O6 Li 122.1(5) . 7_665
P1 O6 Ba1 139.7(3) . 4_557
Li O6 Ba1 95.9(4) 7_665 4_557
P1 O6 Cs2 89.4(2) . .
Li O6 Cs2 98.7(4) 7_665 .
Ba1 O6 Cs2 98.14(15) 4_557 .
B O7 P1 135.9(4) . .
B O7 Cs1 79.7(3) . 2_664
P1 O7 Cs1 103.0(2) . 2_664
B O9 P2 129.9(4) . 6_556
B O9 Ba2 127.3(3) . 1_655
P2 O9 Ba2 101.6(2) 6_556 1_655
B O9 Cs1 87.2(3) . 2_664
P2 O9 Cs1 102.2(2) 6_556 2_664
Ba2 O9 Cs1 93.03(12) 1_655 2_664

loop_
_geom_bond_atom_site_label_1
_geom_bond_atom_site_label_2
_geom_bond_distance
_geom_bond_site_symmetry_2
Ba1 O6 2.626(5) 9_545
Ba1 O6 2.626(5) 4_457
Ba1 O6 2.626(5) 7_665
Ba1 O2 2.650(5) .
Ba1 O2 2.650(5) 6_456
Ba1 O2 2.650(5) 12_565
Ba1 Li 3.404(11) 3_646
Ba1 Li 3.404(11) 8_646
Ba1 Li 3.404(11) 10_646
Ba1 P2 3.5334(17) .
Ba1 P2 3.5334(17) 12_565
Ba1 P2 3.5334(17) 6_456
Ba2 O5 2.754(6) 9
Ba2 O5 2.754(6) 6_466
Ba2 O5 2.754(6) 3_656
Ba2 O9 2.889(5) 11_467
Ba2 O9 2.889(5) 1_455
Ba2 O9 2.889(5) 8_646
Ba2 O4 2.944(5) 3_556
Ba2 O4 2.944(5) 6_456
Ba2 O4 2.944(5) 9_556
Ba2 Li 3.550(12) 9
Ba2 Li 3.550(11) 6_466
Ba2 Li 3.550(11) 3_656
Cs1 O3 3.267(5) 2_565
Cs1 O3 3.267(5) 8_656
Cs1 O3 3.267(5) 9_556
Cs1 O4 3.360(5) 4_557
Cs1 O4 3.360(5) 6_456
Cs1 O4 3.360(5) 11_566
Cs1 O9 3.484(5) 2_665
Cs1 O9 3.484(5) 9
Cs1 O9 3.484(5) 8_646
Cs1 O5 3.639(6) 2_665
Cs1 O5 3.639(6) 8_646
Cs1 O5 3.639(6) 9
Cs2 O1 3.300(4) 10_646
Cs2 O1 3.300(4) 7_665
Cs2 O1 3.300(4) .
Cs2 O2 3.311(5) 4_557
Cs2 O2 3.311(5) 6_456
Cs2 O2 3.311(5) 11_566
Cs2 O6 3.421(6) 7_665
Cs2 O6 3.421(6) .
Cs2 O6 3.421(6) 10_646
Cs2 P1 3.7202(17) 7_665
Cs2 P1 3.7202(17) .
Cs2 P1 3.7202(17) 10_646
Li O4 1.913(13) 10_645
Li O6 1.913(11) 10_646
Li O5 1.920(12) .
Li O2 1.936(13) 3_656
Li P1 2.990(11) .
Li P1 2.990(11) 10_646
Li Ba1 3.404(11) 3_656
Li Ba2 3.550(11) 3_646
Li Cs1 3.760(10) 2_664
Li Cs2 4.034(11) 2_664
B O7 1.453(8) .
B O1 1.457(7) 8_746
B O3 1.474(7) 1_655
B O9 1.499(7) .
B Cs1 3.724(6) 2_664
P1 O5 1.494(5) .
P1 O6 1.497(5) .
P1 O7 1.552(5) .
P1 O1 1.564(5) .
P1 Li 2.990(11) 7_665
P2 O4 1.488(5) .
P2 O2 1.496(5) .
P2 O3 1.569(5) .
P2 O9 1.583(5) 12_564
P2 Ba2 3.5619(17) 3_546
P2 Cs2 3.9029(17) 4_457
P2 Cs1 4.1194(18) 2_564
P2 Cs1 4.1634(18) 4_457
O1 B 1.457(7) 11_567
O2 Li 1.936(13) 3_646
O2 Cs2 3.311(5) 4_457
O3 B 1.474(7) 1_455
O3 Cs1 3.267(5) 2_564
O4 Li 1.913(13) 7_565
O4 Ba2 2.944(5) 3_546
O4 Cs1 3.360(5) 4_457
O4 Cs2 3.752(5) 4_457
O5 Ba2 2.754(6) 3_646
O5 Cs1 3.639(6) 2_664
O6 Li 1.913(11) 7_665
O6 Ba1 2.626(5) 4_557
O7 Cs1 3.697(5) 2_664
O9 P2 1.583(5) 6_556
O9 Ba2 2.889(5) 1_655
O9 Cs1 3.484(5) 2_664
